data_4124538
loop_
_publ_author_name
'Mizoguchi, H.'
'Woodward, P.M.'
'Byeon Song-Ho'
'Parise, J.B.'

_publ_section_title
;
 Polymorphism in Na Sb O3: structure and bonding in metal oxides
;
_journal_name_full 'Journal of the American Chemical Society'
_journal_page_first 3175
_journal_page_last 3184
_journal_volume 126
_journal_year 2004
_chemical_formula_sum 'Na O3 Sb'
_chemical_name_systematic 'Na (Sb O3)'
_space_group_IT_number 62
_symmetry_space_group_name_Hall '-P 2ac 2n'
_symmetry_space_group_name_H-M 'P n m a'
_cell_angle_alpha 90
_cell_angle_beta 90
_cell_angle_gamma 90
_cell_formula_units_Z 4
_cell_length_a 5.43835
_cell_length_b 7.66195
_cell_length_c 5.38201
_cell_volume 224.260
_citation_journal_id_ASTM JACSAT
_cod_data_source_file Mizoguchi_JACSAT_2004_1295.cif
_cod_data_source_block Na1O3Sb1
_cod_original_cell_volume 224.2596
_cod_original_formula_sum 'Na1 O3 Sb1'
_cod_database_code 4124538

loop_
_symmetry_equiv_pos_as_xyz
x,y,z
-x+1/2,-y,z+1/2
x+1/2,-y+1/2,-z+1/2
-x,y+1/2,-z
-x,-y,-z
x-1/2,y,-z-1/2
-x-1/2,y-1/2,z-1/2
x,-y-1/2,z

loop_
_atom_site_label
_atom_site_type_symbol
_atom_site_fract_x
_atom_site_fract_y
_atom_site_fract_z
_atom_site_occupancy
_atom_site_U_iso_or_equiv
Na1 Na+1 0.532 0.25 0.511 1 0.0
O2 O-2 0.294 0.04 0.712 1 0.0
O1 O-2 0.977 0.25 0.422 1 0.0
Sb1 Sb+5 0.5 0 0 1 0.0
